data_2224480
loop_
_publ_author_name
'Pakhomova, Anna S.'
'Krivovichev, Sergey V.'

_publ_section_title
;
 Tricaesium dimolybdate(VI) bromide
;
_journal_coeditor_code WM2275
_journal_issue 12
_journal_name_full 'Acta Crystallographica Section E'
_journal_page_first i87
_journal_paper_doi 10.1107/S1600536809046297
_journal_volume 65
_journal_year 2009
_chemical_formula_iupac 'Cs3 (Mo2 O7) Br'
_chemical_formula_structural 'Cs3 (Mo2 O7) Br'
_chemical_formula_sum 'Br Cs3 Mo2 O7'
_chemical_formula_weight 782.52
_chemical_name_systematic
;
Tricaesium bromide dimolybdate
;
_space_group_IT_number 194
_symmetry_cell_setting hexagonal
_symmetry_space_group_name_Hall '-P 6c 2c'
_symmetry_space_group_name_H-M 'P 63/m m c'
_atom_sites_solution_primary direct
_atom_sites_solution_secondary difmap
_cell_angle_alpha 90.00
_cell_angle_beta 90.00
_cell_angle_gamma 120.00
_cell_formula_units_Z 2
_cell_length_a 6.3993(5)
_cell_length_b 6.3993(5)
_cell_length_c 16.4870(15)
_cell_measurement_reflns_used 5704
_cell_measurement_temperature 293(2)
_cell_measurement_theta_max 29.54
_cell_measurement_theta_min 2.47
_cell_volume 584.71(8)
_computing_cell_refinement 'X-AREA (Stoe, 2007)'
_computing_data_collection 'X-AREA (Stoe, 2007)'
_computing_data_reduction 'X-RED (Stoe, 2005)'
_computing_molecular_graphics 'ATOMS (Dowty, 1999)'
_computing_publication_material 'publCIF (Westrip, 2009)'
_computing_structure_refinement 'SHELXL97 (Sheldrick, 2008)'
_computing_structure_solution 'SHELXS97 (Sheldrick, 2008)'
_diffrn_ambient_temperature 293(2)
_diffrn_detector_area_resol_mean 6.67
_diffrn_measured_fraction_theta_full 0.991
_diffrn_measured_fraction_theta_max 0.991
_diffrn_measurement_device_type 'Stoe IPDS-2'
_diffrn_measurement_method 'rotation method'
_diffrn_radiation_monochromator graphite
_diffrn_radiation_source 'fine-focus sealed tube'
_diffrn_radiation_type MoK\a
_diffrn_radiation_wavelength 0.71073
_diffrn_reflns_av_R_equivalents 0.0435
_diffrn_reflns_av_sigmaI/netI 0.0186
_diffrn_reflns_limit_h_max 8
_diffrn_reflns_limit_h_min -8
_diffrn_reflns_limit_k_max 8
_diffrn_reflns_limit_k_min -7
_diffrn_reflns_limit_l_max 22
_diffrn_reflns_limit_l_min -21
_diffrn_reflns_number 5224
_diffrn_reflns_theta_full 29.15
_diffrn_reflns_theta_max 29.15
_diffrn_reflns_theta_min 2.47
_diffrn_standards_number 0
_exptl_absorpt_coefficient_mu 14.766
_exptl_absorpt_correction_T_max 0.5319
_exptl_absorpt_correction_T_min 0.1529
_exptl_absorpt_correction_type integration
_exptl_absorpt_process_details '(X-RED and X-SHAPE; Stoe & Cie, 2007)'
_exptl_crystal_colour colorless
_exptl_crystal_density_diffrn 4.445
_exptl_crystal_density_method 'not measured'
_exptl_crystal_description plate
_exptl_crystal_F_000 680
_exptl_crystal_size_max 0.15
_exptl_crystal_size_mid 0.15
_exptl_crystal_size_min 0.05
_refine_diff_density_max 0.598
_refine_diff_density_min -1.209
_refine_ls_extinction_coef 0.0306(16)
_refine_ls_extinction_expression Fc^*^=kFc[1+0.001xFc^2^\l^3^/sin(2\q)]^-1/4^
_refine_ls_extinction_method 'SHELXL97 (Sheldrick, 2008)'
_refine_ls_goodness_of_fit_ref 1.179
_refine_ls_matrix_type full
_refine_ls_number_parameters 20
_refine_ls_number_reflns 344
_refine_ls_number_restraints 0
_refine_ls_restrained_S_all 1.179
_refine_ls_R_factor_all 0.0258
_refine_ls_R_factor_gt 0.0250
_refine_ls_shift/su_max 0.000
_refine_ls_shift/su_mean 0.000
_refine_ls_structure_factor_coef Fsqd
_refine_ls_weighting_details 'w=1/[\s^2^(Fo^2^)+(0.0295P)^2^+2.906P] where P=(Fo^2^+2Fc^2^)/3'
_refine_ls_weighting_scheme calc
_refine_ls_wR_factor_gt 0.0620
_refine_ls_wR_factor_ref 0.0623
_reflns_number_gt 338
_reflns_number_total 344
_reflns_threshold_expression I>2\s(I)
_cod_data_source_file wm2275.cif
_cod_data_source_block I
_cod_database_code 2224480
_cod_database_fobs_code 2224480

loop_
_symmetry_equiv_pos_as_xyz
'x, y, z'
'-x, -y, z+1/2'
'-y, x-y, z'
'-x+y, -x, z'
'x-y, x, z+1/2'
'y, -x+y, z+1/2'
'x-y, -y, -z'
'-x, -x+y, -z'
'y, x, -z'
'-y, -x, -z+1/2'
'x, x-y, -z+1/2'
'-x+y, y, -z+1/2'
'-x, -y, -z'
'x, y, -z-1/2'
'y, -x+y, -z'
'x-y, x, -z'
'-x+y, -x, -z-1/2'
'-y, x-y, -z-1/2'
'-x+y, y, z'
'x, x-y, z'
'-y, -x, z'
'y, x, z-1/2'
'-x, -x+y, z-1/2'
'x-y, -y, z-1/2'

loop_
_atom_site_type_symbol
_atom_site_label
_atom_site_fract_x
_atom_site_fract_y
_atom_site_fract_z
_atom_site_U_iso_or_equiv
_atom_site_adp_type
_atom_site_calc_flag
_atom_site_refinement_flags
_atom_site_occupancy
_atom_site_disorder_assembly
_atom_site_disorder_group
Cs Cs1 1.3333 -0.3333 -0.04215(3) 0.0227(2) Uani d S 1 . .
Cs Cs2 0.6667 -0.6667 -0.2500 0.0265(3) Uani d S 1 . .
Mo Mo 1.0000 0.0000 -0.13619(4) 0.0166(2) Uani d S 1 . .
O O1 0.8543(4) -0.2913(7) -0.0994(2) 0.0274(9) Uani d S 1 . .
O O2 1.0000 0.0000 -0.2500 0.029(2) Uani d S 1 . .
Br Br 1.3333 -0.3333 -0.2500 0.0365(4) Uani d S 1 . .

loop_
_atom_site_aniso_label
_atom_site_aniso_U_11
_atom_site_aniso_U_22
_atom_site_aniso_U_33
_atom_site_aniso_U_12
_atom_site_aniso_U_13
_atom_site_aniso_U_23
Cs1 0.0239(3) 0.0239(3) 0.0204(3) 0.01194(14) 0.000 0.000
Cs2 0.0274(3) 0.0274(3) 0.0246(4) 0.01372(17) 0.000 0.000
Mo 0.0183(3) 0.0183(3) 0.0130(4) 0.00917(14) 0.000 0.000
O1 0.0328(18) 0.018(2) 0.0265(18) 0.0091(10) 0.0023(7) 0.0046(15)
O2 0.040(4) 0.040(4) 0.008(4) 0.0200(19) 0.000 0.000
Br 0.0434(6) 0.0434(6) 0.0227(7) 0.0217(3) 0.000 0.000

loop_
_atom_type_symbol
_atom_type_description
_atom_type_scat_dispersion_real
_atom_type_scat_dispersion_imag
_atom_type_scat_source
O O 0.0106 0.0060 'International Tables Vol C Tables 4.2.6.8 and 6.1.1.4'
Mo Mo -1.6832 0.6857 'International Tables Vol C Tables 4.2.6.8 and 6.1.1.4'
Cs Cs -0.3680 2.1192 'International Tables Vol C Tables 4.2.6.8 and 6.1.1.4'
Br Br -0.2901 2.4595 'International Tables Vol C Tables 4.2.6.8 and 6.1.1.4'

loop_
_geom_angle_atom_site_label_1
_geom_angle_atom_site_label_2
_geom_angle_atom_site_label_3
_geom_angle_site_symmetry_1
_geom_angle_site_symmetry_3
_geom_angle
_geom_angle_publ_flag
O1 Cs1 O1 16_545 15_765 70.37(12) ?
O1 Cs1 O1 16_545 13_745 70.37(12) ?
O1 Cs1 O1 15_765 13_745 70.37(12) ?
O1 Cs1 O1 16_545 3_645 68.67(13) ?
O1 Cs1 O1 15_765 3_645 104.90(6) ?
O1 Cs1 O1 13_745 3_645 137.64(3) ?
O1 Cs1 O1 16_545 4_755 104.90(6) ?
O1 Cs1 O1 15_765 4_755 137.64(3) ?
O1 Cs1 O1 13_745 4_755 68.67(13) ?
O1 Cs1 O1 3_645 4_755 112.36(6) ?
O1 Cs1 O1 16_545 . 68.67(13) ?
O1 Cs1 O1 15_765 . 137.64(3) ?
O1 Cs1 O1 13_745 . 104.90(6) ?
O1 Cs1 O1 3_645 . 49.43(14) ?
O1 Cs1 O1 4_755 . 65.19(14) ?
O1 Cs1 O1 16_545 1_655 137.64(3) ?
O1 Cs1 O1 15_765 1_655 68.67(13) ?
O1 Cs1 O1 13_745 1_655 104.90(6) ?
O1 Cs1 O1 3_645 1_655 112.36(6) ?
O1 Cs1 O1 4_755 1_655 112.36(6) ?
O1 Cs1 O1 . 1_655 146.20(13) ?
O1 Cs1 O1 16_545 4_865 104.90(6) ?
O1 Cs1 O1 15_765 4_865 68.67(13) ?
O1 Cs1 O1 13_745 4_865 137.64(3) ?
O1 Cs1 O1 3_645 4_865 65.19(14) ?
O1 Cs1 O1 4_755 4_865 146.20(13) ?
O1 Cs1 O1 . 4_865 112.36(6) ?
O1 Cs1 O1 1_655 4_865 49.43(14) ?
O1 Cs1 O1 16_545 3_635 137.64(3) ?
O1 Cs1 O1 15_765 3_635 104.90(6) ?
O1 Cs1 O1 13_745 3_635 68.67(13) ?
O1 Cs1 O1 3_645 3_635 146.20(13) ?
O1 Cs1 O1 4_755 3_635 49.43(14) ?
O1 Cs1 O1 . 3_635 112.36(6) ?
O1 Cs1 O1 1_655 3_635 65.19(14) ?
O1 Cs1 O1 4_865 3_635 112.36(6) ?
O1 Cs1 Br 16_545 . 138.29(8) ?
O1 Cs1 Br 15_765 . 138.29(8) ?
O1 Cs1 Br 13_745 . 138.29(8) ?
O1 Cs1 Br 3_645 . 73.60(6) ?
O1 Cs1 Br 4_755 . 73.60(6) ?
O1 Cs1 Br . . 73.60(6) ?
O1 Cs1 Br 1_655 . 73.60(6) ?
O1 Cs1 Br 4_865 . 73.60(6) ?
O1 Cs1 Br 3_635 . 73.60(6) ?
O1 Cs2 O1 17_755 4_755 100.09(14) ?
O1 Cs2 O1 17_755 18_535 67.58(11) ?
O1 Cs2 O1 4_755 18_535 142.54(6) ?
O1 Cs2 O1 17_755 . 142.54(6) ?
O1 Cs2 O1 4_755 . 67.58(11) ?
O1 Cs2 O1 18_535 . 142.54(6) ?
O1 Cs2 O1 17_755 14 67.58(11) ?
O1 Cs2 O1 4_755 14 142.54(6) ?
O1 Cs2 O1 18_535 14 67.58(11) ?
O1 Cs2 O1 . 14 100.09(14) ?
O1 Cs2 O1 17_755 3_535 142.54(6) ?
O1 Cs2 O1 4_755 3_535 67.58(11) ?
O1 Cs2 O1 18_535 3_535 100.09(14) ?
O1 Cs2 O1 . 3_535 67.58(11) ?
O1 Cs2 O1 14 3_535 142.54(6) ?
O1 Cs2 Br 17_755 1_445 71.27(3) ?
O1 Cs2 Br 4_755 1_445 71.27(3) ?
O1 Cs2 Br 18_535 1_445 71.27(3) ?
O1 Cs2 Br . 1_445 129.96(7) ?
O1 Cs2 Br 14 1_445 129.96(7) ?
O1 Cs2 Br 3_535 1_445 71.27(3) ?
O1 Cs2 Br 17_755 . 71.27(3) ?
O1 Cs2 Br 4_755 . 71.27(3) ?
O1 Cs2 Br 18_535 . 129.96(7) ?
O1 Cs2 Br . . 71.27(3) ?
O1 Cs2 Br 14 . 71.27(3) ?
O1 Cs2 Br 3_535 . 129.96(7) ?
Br Cs2 Br 1_445 . 120.0 ?
O1 Cs2 O2 17_755 1_545 50.04(7) ?
O1 Cs2 O2 4_755 1_545 50.04(7) ?
O1 Cs2 O2 18_535 1_545 108.73(3) ?
O1 Cs2 O2 . 1_545 108.73(3) ?
O1 Cs2 O2 14 1_545 108.73(3) ?
O1 Cs2 O2 3_535 1_545 108.73(3) ?
Br Cs2 O2 1_445 1_545 60.0 ?
Br Cs2 O2 . 1_545 60.0 ?
O1 Cs2 O2 17_755 1_445 108.73(3) ?
O1 Cs2 O2 4_755 1_445 108.73(3) ?
O1 Cs2 O2 18_535 1_445 50.04(7) ?
O1 Cs2 O2 . 1_445 108.73(3) ?
O1 Cs2 O2 14 1_445 108.73(3) ?
O1 Cs2 O2 3_535 1_445 50.04(7) ?
Br Cs2 O2 1_445 1_445 60.0 ?
Br Cs2 O2 . 1_445 180.0 ?
O2 Cs2 O2 1_545 1_445 120.0 ?
O1 Cs2 O2 17_755 . 108.73(3) ?
O1 Cs2 O2 4_755 . 108.73(3) ?
O1 Cs2 O2 18_535 . 108.73(3) ?
O1 Cs2 O2 . . 50.04(7) ?
O1 Cs2 O2 14 . 50.04(7) ?
O1 Cs2 O2 3_535 . 108.73(3) ?
Br Cs2 O2 1_445 . 180.0 ?
Br Cs2 O2 . . 60.0 ?
O2 Cs2 O2 1_545 . 120.0 ?
O2 Cs2 O2 1_445 . 120.0 ?
O1 Cs2 Br 17_755 1_455 129.96(7) ?
O1 Cs2 Br 4_755 1_455 129.96(7) ?
O1 Cs2 Br 18_535 1_455 71.27(3) ?
O1 Cs2 Br . 1_455 71.27(3) ?
O1 Cs2 Br 14 1_455 71.27(3) ?
O1 Cs2 Br 3_535 1_455 71.27(3) ?
Br Cs2 Br 1_445 1_455 120.0 ?
Br Cs2 Br . 1_455 120.0 ?
O2 Cs2 Br 1_545 1_455 180.0 ?
O2 Cs2 Br 1_445 1_455 60.0 ?
O2 Cs2 Br . 1_455 60.0 ?
O1 Mo O1 3_645 4_765 108.34(14) ?
O1 Mo O1 3_645 . 108.34(14) ?
O1 Mo O1 4_765 . 108.34(14) ?
O1 Mo O2 3_645 . 110.58(13) ?
O1 Mo O2 4_765 . 110.58(13) ?
O1 Mo O2 . . 110.58(13) ?
Mo O1 Cs1 . 13_745 152.3(2) ?
Mo O1 Cs2 . . 109.37(16) ?
Cs1 O1 Cs2 13_745 . 98.33(11) ?
Mo O1 Cs1 . . 99.46(8) ?
Cs1 O1 Cs1 13_745 . 75.10(6) ?
Cs2 O1 Cs1 . . 99.88(7) ?
Mo O1 Cs1 . 1_455 99.46(8) ?
Cs1 O1 Cs1 13_745 1_455 75.10(6) ?
Cs2 O1 Cs1 . 1_455 99.88(7) ?
Cs1 O1 Cs1 . 1_455 146.20(13) ?
Mo O2 Mo 14 . 180.0 ?
Mo O2 Cs2 14 1_565 90.0 ?
Mo O2 Cs2 . 1_565 90.0 ?
Mo O2 Cs2 14 . 90.0 ?
Mo O2 Cs2 . . 90.0 ?
Cs2 O2 Cs2 1_565 . 120.0 ?
Mo O2 Cs2 14 1_665 90.0 ?
Mo O2 Cs2 . 1_665 90.0 ?
Cs2 O2 Cs2 1_565 1_665 120.0 ?
Cs2 O2 Cs2 . 1_665 120.0 ?
Cs1 Br Cs1 14 . 180.0 ?
Cs1 Br Cs2 14 1_665 90.0 ?
Cs1 Br Cs2 . 1_665 90.0 ?
Cs1 Br Cs2 14 . 90.0 ?
Cs1 Br Cs2 . . 90.0 ?
Cs2 Br Cs2 1_665 . 120.0 ?
Cs1 Br Cs2 14 1_655 90.0 ?
Cs1 Br Cs2 . 1_655 90.0 ?
Cs2 Br Cs2 1_665 1_655 120.0 ?
Cs2 Br Cs2 . 1_655 120.0 ?

loop_
_geom_bond_atom_site_label_1
_geom_bond_atom_site_label_2
_geom_bond_site_symmetry_2
_geom_bond_distance
_geom_bond_publ_flag
Cs1 O1 16_545 3.126(4) ?
Cs1 O1 15_765 3.126(4) ?
Cs1 O1 13_745 3.126(4) ?
Cs1 O1 3_645 3.3441(12) ?
Cs1 O1 4_755 3.3441(12) ?
Cs1 O1 . 3.3441(12) ?
Cs1 O1 1_655 3.3441(12) ?
Cs1 O1 4_865 3.3441(12) ?
Cs1 O1 3_635 3.3441(12) ?
Cs1 Br . 3.4268(6) ?
Cs1 Cs1 13_855 3.9475(5) ?
Cs1 Cs1 13_745 3.9475(5) ?
Cs2 O1 17_755 3.239(4) ?
Cs2 O1 4_755 3.239(4) ?
Cs2 O1 18_535 3.239(4) ?
Cs2 O1 . 3.239(4) ?
Cs2 O1 14 3.239(4) ?
Cs2 O1 3_535 3.239(4) ?
Cs2 Br 1_445 3.6946(3) ?
Cs2 Br . 3.6946(3) ?
Cs2 O2 1_545 3.6946(3) ?
Cs2 O2 1_445 3.6946(3) ?
Cs2 O2 . 3.6946(3) ?
Cs2 Br 1_455 3.6946(3) ?
Mo O1 3_645 1.725(4) ?
Mo O1 4_765 1.725(4) ?
Mo O1 . 1.725(4) y
Mo O2 . 1.8764(7) y
Mo Cs1 1_565 4.0067(4) ?
Mo Cs1 1_455 4.0067(4) ?
Mo Cs2 1_565 4.1438(4) ?
Mo Cs2 1_665 4.1438(4) ?
O1 Cs1 13_745 3.126(4) ?
O1 Cs1 1_455 3.3441(12) ?
O2 Mo 14 1.8764(7) ?
O2 Cs2 1_565 3.6946(3) ?
O2 Cs2 1_665 3.6946(3) ?
Br Cs1 14 3.4268(6) ?
Br Cs2 1_665 3.6946(3) ?
Br Cs2 1_655 3.6946(3) ?
